data_1535251
loop_
_publ_author_name
'Bhan, S.'
'Goedecke, G.'
'Schubert, K.'

_publ_section_title
;
 Konstitution einiger Mischungen des Platins mit B Elementen (B = Sn, Sb,
 Te)
;
_journal_name_full 'Journal of the Less-Common Metals'
_journal_page_first 121
_journal_page_last 140
_journal_volume 19
_journal_year 1969
_chemical_formula_sum 'Pt Te'
_space_group_IT_number 12
_symmetry_space_group_name_Hall '-C 2y'
_symmetry_space_group_name_H-M 'C 1 2/m 1'
_cell_angle_alpha 90
_cell_angle_beta 108.98
_cell_angle_gamma 90
_cell_formula_units_Z 4
_cell_length_a 6.865
_cell_length_b 3.962
_cell_length_c 7.044
_cell_volume 181.174
_citation_journal_id_ASTM JCOMAH
_cod_data_source_file Bhan_JCOMAH_1969_1468.cif
_cod_data_source_block Pt1Te1
_cod_original_cell_volume 181.1743
_cod_original_formula_sum 'Pt1 Te1'
_cod_database_code 1535251

loop_
_symmetry_equiv_pos_as_xyz
x,y,z
-x,y,-z
-x,-y,-z
x,-y,z
x+1/2,y+1/2,z
-x+1/2,y+1/2,-z
-x+1/2,-y+1/2,-z
x+1/2,-y+1/2,z

loop_
_atom_site_label
_atom_site_type_symbol
_atom_site_fract_x
_atom_site_fract_y
_atom_site_fract_z
_atom_site_occupancy
_atom_site_U_iso_or_equiv
Te1 Te-2 0.598 0 0.294 1 0.0
Pt1 Pt+2 0.87 0 0.111 1 0.0
